data_1576160
loop_
_publ_author_name
'Zheng, Chenggong'
'Liu, Jiyong'
'Wang, Yongtao'
'Li, Haoran'
'Wang, Yuwen'
'Lu, Zhan'

_publ_section_title
;
 The structural parameter of spin states of <i>C</i>
 <sub>1</sub>-symmetric four-coordinate cobalt complexes: <i>D</i>
 <sub>4</sub>.
;
_journal_issue 1
_journal_name_full 'Chemical science'
_journal_page_first 492
_journal_page_last 499
_journal_paper_doi 10.1039/d5sc06683b
_journal_volume 17
_journal_year 2026
_chemical_absolute_configuration ad
_chemical_formula_moiety 'C25 H33 Cl2 Co N3 S'
_chemical_formula_sum 'C25 H33 Cl2 Co N3 S'
_chemical_formula_weight 537.43
_chemical_properties_physical Moisture-sensitive
_space_group_crystal_system monoclinic
_space_group_IT_number 4
_space_group_name_Hall 'P 2yb'
_space_group_name_H-M_alt 'P 1 21 1'
_atom_sites_solution_hydrogens geom
_audit_creation_date 2025-07-23
_audit_creation_method
;
Olex2 1.5
(compiled 2025.07.13 svn.rb7424aed for OlexSys, GUI svn.r7308)
;
_audit_update_record
;
2025-07-25 deposited with the CCDC.	2025-10-27 downloaded from the CCDC.
;
_cell_angle_alpha 90
_cell_angle_beta 114.343(3)
_cell_angle_gamma 90
_cell_formula_units_Z 4
_cell_length_a 15.7078(8)
_cell_length_b 9.7905(5)
_cell_length_c 18.7603(10)
_cell_measurement_reflns_used 9960
_cell_measurement_temperature 170.00
_cell_measurement_theta_max 60.678
_cell_measurement_theta_min 2.249
_cell_volume 2628.6(2)
_computing_cell_refinement 'SAINT V8.40B (?, 2016)'
_computing_data_reduction 'SAINT V8.40B (?, 2016)'
_computing_molecular_graphics 'Olex2 1.5 (Dolomanov et al., 2009)'
_computing_publication_material 'Olex2 1.5 (Dolomanov et al., 2009)'
_computing_structure_refinement 'SHELXL 2018/3 (Sheldrick, 2015)'
_computing_structure_solution 'SHELXT 2018/2 (Sheldrick, 2018)'
_diffrn_ambient_temperature 170.00
_diffrn_measured_fraction_theta_full 0.997
_diffrn_measured_fraction_theta_max 0.993
_diffrn_measurement_device_type 'zju Bruker D8 Venture'
_diffrn_measurement_method '\w and \f scans'
_diffrn_radiation_type GaK\a
_diffrn_radiation_wavelength 1.34139
_diffrn_reflns_av_R_equivalents 0.0899
_diffrn_reflns_av_unetI/netI 0.0873
_diffrn_reflns_Laue_measured_fraction_full 0.997
_diffrn_reflns_Laue_measured_fraction_max 0.993
_diffrn_reflns_limit_h_max 19
_diffrn_reflns_limit_h_min -20
_diffrn_reflns_limit_k_max 12
_diffrn_reflns_limit_k_min -12
_diffrn_reflns_limit_l_max 24
_diffrn_reflns_limit_l_min -24
_diffrn_reflns_number 75895
_diffrn_reflns_point_group_measured_fraction_full 0.994
_diffrn_reflns_point_group_measured_fraction_max 0.985
_diffrn_reflns_theta_full 53.594
_diffrn_reflns_theta_max 60.886
_diffrn_reflns_theta_min 4.156
_diffrn_source_current 3.57
_diffrn_source_power 0.24954300000000001
_diffrn_source_voltage 69.9
_exptl_absorpt_coefficient_mu 5.403
_exptl_absorpt_correction_T_max 0.7519
_exptl_absorpt_correction_T_min 0.5916
_exptl_absorpt_correction_type multi-scan
_exptl_absorpt_process_details
;
SADABS-2016/2 (Bruker,2016/2) was used for absorption correction.
wR2(int) was 0.1415 before and 0.0937 after correction.
The Ratio of minimum to maximum transmission is 0.7868.
The \l/2 correction factor is Not present.
;
_exptl_crystal_colour green
_exptl_crystal_colour_primary green
_exptl_crystal_density_diffrn 1.358
_exptl_crystal_description plate
_exptl_crystal_F_000 1124
_exptl_crystal_preparation 'Magnetic properties'
_exptl_crystal_recrystallization_method 'Re-crystallisation from solvent: DCM/Et2O'
_exptl_crystal_size_max 0.08
_exptl_crystal_size_mid 0.05
_exptl_crystal_size_min 0.02
_refine_diff_density_max 0.830
_refine_diff_density_min -0.805
_refine_diff_density_rms 0.092
_refine_ls_abs_structure_details
;
 Refined as an inversion twin.
;
_refine_ls_abs_structure_Flack 0.044(10)
_refine_ls_extinction_method none
_refine_ls_goodness_of_fit_ref 1.078
_refine_ls_hydrogen_treatment constr
_refine_ls_matrix_type full
_refine_ls_number_parameters 670
_refine_ls_number_reflns 12008
_refine_ls_number_restraints 395
_refine_ls_restrained_S_all 1.114
_refine_ls_R_factor_all 0.0973
_refine_ls_R_factor_gt 0.0619
_refine_ls_shift/su_max 0.001
_refine_ls_shift/su_mean 0.000
_refine_ls_structure_factor_coef Fsqd
_refine_ls_weighting_details 'w=1/[\s^2^(Fo^2^)+(0.0946P)^2^+0.1455P] where P=(Fo^2^+2Fc^2^)/3'
_refine_ls_weighting_scheme calc
_refine_ls_wR_factor_gt 0.1575
_refine_ls_wR_factor_ref 0.1747
_reflns_Friedel_coverage 0.874
_reflns_Friedel_fraction_full 0.990
_reflns_Friedel_fraction_max 0.976
_reflns_number_gt 8239
_reflns_number_total 12008
_reflns_threshold_expression 'I > 2\s(I)'
_cod_data_source_file d5sc06683b2.cif
_cod_data_source_block 240506_zcg03055_0m
_cod_depositor_comments 'Adding full bibliography for 1576157--1576173.cif.'
_cod_database_code 1576160
_shelx_shelxl_version_number 2018/3
_shelx_space_group_comment
;
The symmetry employed for this shelxl refinement is uniquely defined
by the following loop, which should always be used as a source of
symmetry information in preference to the above space-group names.
They are only intended as comments.
;
_shelx_estimated_absorpt_t_max 0.900
_shelx_estimated_absorpt_t_min 0.672
_olex2_refinement_description
;
1. Twinned data refinement
 Scales: 0.95583
 0.04417
2. Restrained distances
 C37-C36
 1.53 with sigma of 0.01
 C38-C36
 1.53 with sigma of 0.01
 C37A-C36A
 1.53 with sigma of 0.01
 C38A-C36A
 1.53 with sigma of 0.01
 C24A-C25A
 2.53 with sigma of 0.02
 C37-C38
 2.53 with sigma of 0.04
 C37A-C38A
 2.53 with sigma of 0.04
 C30-S2 \\sim C30A-S2A
 with sigma of 0.02
 S2-C34 \\sim S2A-C34A
 with sigma of 0.02
 N6-S2 \\sim N6A-S2A
 with sigma of 0.04
 C29-S2 \\sim C29-S2A
 with sigma of 0.04
 S2-C35 \\sim S2A-C35A
 with sigma of 0.04
 Co2-N6 \\sim Co2-N6A
 with sigma of 0.02
 N6-C30 \\sim N6A-C30A
 with sigma of 0.02
 N6-C35 \\sim N6A-C35A
 with sigma of 0.02
 C30-C29 \\sim C30A-C29
 with sigma of 0.02
 C35-C34 \\sim C35A-C34A
 with sigma of 0.02
 C35-C36 \\sim C35A-C36A
 with sigma of 0.02
 Co2-C30 \\sim Co2-C30A
 with sigma of 0.04
 Co2-C35 \\sim Co2-C35A
 with sigma of 0.04
 N6-C29 \\sim N6A-C29
 with sigma of 0.04
 N6-C34 \\sim N6A-C34A
 with sigma of 0.04
 N6-C36 \\sim N6A-C36A
 with sigma of 0.04
 C30-C35 \\sim C30A-C35A
 with sigma of 0.04
 C30-C34 \\sim C30A-C34A
 with sigma of 0.04
 C35-C38 \\sim C35A-C38A
 with sigma of 0.04
 C35-C37 \\sim C35A-C37A
 with sigma of 0.04
 C34-C36 \\sim C34A-C36A
 with sigma of 0.04
 C36-C38 \\sim C36A-C38A
 with sigma of 0.04
 C36-C37 \\sim C36A-C37A
 with sigma of 0.04
 C38-C37 \\sim C38A-C37A
 with sigma of 0.04
 C23-C25 \\sim C23-C25A
 with sigma of 0.02
 C23-C24 \\sim C23-C24A
 with sigma of 0.02
3. Rigid bond restraints
 C36, C37
 with sigma for 1-2 distances of 0.001 and sigma for 1-3 distances of 0.002
4. Uiso/Uaniso restraints and constraints
C4 \\sim S1 \\sim N3 \\sim C5 \\sim C9 \\sim C10 \\sim C11 \\sim C12 \\sim C13:
within 2A with sigma of 0.01 and sigma for terminal atoms of 0.02 within 2A
C29 \\sim C33 \\sim S2 \\sim N6 \\sim C30 \\sim C34 \\sim C35 \\sim C36 \\sim
C37 \\sim C38 \\sim S2A \\sim N6A \\sim C30A \\sim C34A \\sim C35A \\sim C36A
\\sim C37A \\sim C38A: within 2A with sigma of 0.01 and sigma for terminal
atoms of 0.02 within 2A
C23 \\sim C24 \\sim C25 \\sim C24A \\sim C25A: within 2A with sigma of 0.01 and
sigma for terminal atoms of 0.02 within 2A
Uanis(C36A) \\sim Ueq, Uanis(C36) \\sim Ueq, Uanis(C37) \\sim Ueq, Uanis(C37A)
\\sim Ueq, Uanis(C38) \\sim Ueq, Uanis(C38A) \\sim Ueq: with sigma of 0.01 and
sigma for terminal atoms of 0.02
5. Others
 Sof(S2A)=Sof(N6A)=Sof(C30A)=Sof(C34A)=Sof(H34C)=Sof(H34D)=Sof(C35A)=Sof(H35A)=
 Sof(C36A)=Sof(H36A)=Sof(C37A)=Sof(H37D)=Sof(H37E)=Sof(H37F)=Sof(C38A)=
 Sof(H38D)=Sof(H38E)=Sof(H38F)=1-FVAR(1)
 Sof(S2)=Sof(N6)=Sof(C30)=Sof(C34)=Sof(H34A)=Sof(H34B)=Sof(C35)=Sof(H35)=
 Sof(C36)=Sof(H36)=Sof(C37)=Sof(H37A)=Sof(H37B)=Sof(H37C)=Sof(C38)=Sof(H38A)=
 Sof(H38B)=Sof(H38C)=FVAR(1)
 Sof(H23A)=Sof(C24A)=Sof(H24D)=Sof(H24E)=Sof(H24F)=Sof(C25A)=Sof(H25D)=
 Sof(H25E)=Sof(H25F)=1-FVAR(2)
 Sof(H23)=Sof(C24)=Sof(H24A)=Sof(H24B)=Sof(H24C)=Sof(C25)=Sof(H25A)=Sof(H25B)=
 Sof(H25C)=FVAR(2)
6.a Ternary CH refined with riding coordinates:
 C20(H20), C23(H23), C23(H23A), C10(H10), C11(H11), C45(H45), C48(H48),
 C35(H35), C36(H36), C35A(H35A), C36A(H36A)
6.b Secondary CH2 refined with riding coordinates:
 C9(H9A,H9B), C34(H34A,H34B), C34A(H34C,H34D)
6.c Me refined with riding coordinates:
 C1(H1A,H1B,H1C), C21(H21A,H21B,H21C), C22(H22A,H22B,H22C), C12(H12A,H12B,
 H12C), C13(H13A,H13B,H13C), C24(H24A,H24B,H24C), C25(H25A,H25B,H25C),
 C24A(H24D,H24E,H24F), C25A(H25D,H25E,H25F), C26(H26A,H26B,H26C), C46(H46A,H46B,
 H46C), C47(H47A,H47B,H47C), C49(H49A,H49B,H49C), C50(H50A,H50B,H50C), C37(H37A,
 H37B,H37C), C38(H38A,H38B,H38C), C37A(H37D,H37E,H37F), C38A(H38D,H38E,H38F)
6.d Aromatic/amide H refined with riding coordinates:
 C6(H6), C7(H7), C8(H8), C16(H16), C17(H17), C18(H18), C31(H31), C32(H32),
 C33(H33), C41(H41), C42(H42), C43(H43)
;
_olex2_submission_special_instructions 'No special instructions were received'

loop_
_space_group_symop_operation_xyz
'x, y, z'
'-x, y+1/2, -z'

loop_
_atom_site_label
_atom_site_type_symbol
_atom_site_fract_x
_atom_site_fract_y
_atom_site_fract_z
_atom_site_U_iso_or_equiv
_atom_site_adp_type
_atom_site_occupancy
_atom_site_site_symmetry_order
_atom_site_calc_flag
_atom_site_refinement_flags_posn
_atom_site_refinement_flags_adp
_atom_site_refinement_flags_occupancy
_atom_site_disorder_assembly
_atom_site_disorder_group
Co1 Co 0.63052(6) 1.29945(9) 0.75625(6) 0.0311(3) Uani 1 1 d . . . . .
Cl1 Cl 0.69881(12) 1.3574(2) 0.67368(12) 0.0450(5) Uani 1 1 d . . . . .
Cl2 Cl 0.65167(15) 1.0835(2) 0.80068(18) 0.0719(8) Uani 1 1 d . . . . .
N1 N 0.4793(3) 1.2896(6) 0.6745(3) 0.0283(13) Uani 1 1 d . . . . .
N2 N 0.5739(4) 1.4882(6) 0.7596(4) 0.0303(14) Uani 1 1 d . . . . .
C1 C 0.3387(4) 1.4265(8) 0.5994(4) 0.0372(18) Uani 1 1 d . . . . .
H1A H 0.322932 1.523630 0.598262 0.056 Uiso 1 1 calc R U . . .
H1B H 0.333083 1.398235 0.547596 0.056 Uiso 1 1 calc R U . . .
H1C H 0.295691 1.372569 0.613961 0.056 Uiso 1 1 calc R U . . .
C2 C 0.4359(4) 1.4042(8) 0.6577(4) 0.0300(16) Uani 1 1 d . . . . .
C3 C 0.4906(5) 1.5228(7) 0.7047(5) 0.0301(16) Uani 1 1 d . . . . .
C4 C 0.6275(4) 1.5841(8) 0.8098(4) 0.0331(16) Uani 1 1 d . U . . .
C6 C 0.4585(5) 1.6571(8) 0.6947(5) 0.041(2) Uani 1 1 d . . . . .
H6 H 0.398712 1.680361 0.655602 0.049 Uiso 1 1 calc R U . . .
C7 C 0.5180(5) 1.7577(8) 0.7448(5) 0.045(2) Uani 1 1 d . . . . .
H7 H 0.500151 1.851183 0.738049 0.054 Uiso 1 1 calc R U . . .
C8 C 0.6022(5) 1.7191(8) 0.8035(5) 0.043(2) Uani 1 1 d . . . . .
H8 H 0.641872 1.784900 0.838825 0.051 Uiso 1 1 calc R U . . .
C14 C 0.4286(4) 1.1675(7) 0.6374(5) 0.0286(16) Uani 1 1 d . . . . .
C15 C 0.4301(4) 1.1221(8) 0.5677(4) 0.0333(16) Uani 1 1 d . . . . .
C16 C 0.3821(4) 0.9992(8) 0.5349(5) 0.0377(18) Uani 1 1 d . . . . .
H16 H 0.383208 0.964408 0.487990 0.045 Uiso 1 1 calc R U . . .
C17 C 0.3340(5) 0.9301(8) 0.5704(5) 0.046(2) Uani 1 1 d . . . . .
H17 H 0.302330 0.847780 0.547866 0.055 Uiso 1 1 calc R U . . .
C18 C 0.3312(5) 0.9782(8) 0.6376(6) 0.045(2) Uani 1 1 d . . . . .
H18 H 0.295110 0.930910 0.659708 0.054 Uiso 1 1 calc R U . . .
C19 C 0.3809(4) 1.0973(8) 0.6752(5) 0.0362(18) Uani 1 1 d . . . . .
C20 C 0.4790(5) 1.1975(9) 0.5262(5) 0.0396(18) Uani 1 1 d . . . . .
H20 H 0.505761 1.282607 0.556713 0.047 Uiso 1 1 calc R U . . .
C21 C 0.5602(6) 1.1156(10) 0.5224(6) 0.054(2) Uani 1 1 d . . . . .
H21A H 0.590001 1.169025 0.494816 0.081 Uiso 1 1 calc R U . . .
H21B H 0.606140 1.095772 0.575644 0.081 Uiso 1 1 calc R U . . .
H21C H 0.536514 1.029729 0.494450 0.081 Uiso 1 1 calc R U . . .
C22 C 0.4114(6) 1.2409(9) 0.4435(5) 0.051(2) Uani 1 1 d . . . . .
H22A H 0.446022 1.289925 0.418350 0.076 Uiso 1 1 calc R U . . .
H22B H 0.381958 1.159714 0.412696 0.076 Uiso 1 1 calc R U . . .
H22C H 0.363168 1.300880 0.446757 0.076 Uiso 1 1 calc R U . . .
C23 C 0.3786(6) 1.1483(9) 0.7504(5) 0.048(2) Uani 1 1 d D U . . .
H23 H 0.429493 1.218163 0.770658 0.057 Uiso 0.762(17) 1 calc R U P A 1
H23A H 0.385658 1.249941 0.752993 0.057 Uiso 0.238(17) 1 calc R U P A 2
S1 S 0.78774(14) 1.6134(2) 0.95197(13) 0.0497(6) Uani 1 1 d . U . . .
N3 N 0.7338(4) 1.4010(7) 0.8619(3) 0.0356(13) Uani 1 1 d . U . . .
C5 C 0.7145(4) 1.5239(8) 0.8702(4) 0.0342(15) Uani 1 1 d . U . . .
C9 C 0.8540(5) 1.4578(8) 0.9902(5) 0.0461(19) Uani 1 1 d . U . . .
H9A H 0.921773 1.476569 1.009870 0.055 Uiso 1 1 calc R U . . .
H9B H 0.840885 1.421895 1.034019 0.055 Uiso 1 1 calc R U . . .
C10 C 0.8240(5) 1.3516(8) 0.9225(4) 0.0419(17) Uani 1 1 d . U . . .
H10 H 0.813502 1.261520 0.942587 0.050 Uiso 1 1 calc R U . . .
C11 C 0.8951(5) 1.3328(8) 0.8871(4) 0.0452(18) Uani 1 1 d . U . . .
H11 H 0.865011 1.272721 0.840179 0.054 Uiso 1 1 calc R U . . .
C12 C 0.9807(5) 1.2562(9) 0.9442(5) 0.058(2) Uani 1 1 d . U . . .
H12A H 0.960701 1.171592 0.960729 0.087 Uiso 1 1 calc R U . . .
H12B H 1.022044 1.234106 0.918477 0.087 Uiso 1 1 calc R U . . .
H12C H 1.014190 1.313618 0.990057 0.087 Uiso 1 1 calc R U . . .
C13 C 0.9195(5) 1.4653(9) 0.8584(5) 0.050(2) Uani 1 1 d . U . . .
H13A H 0.862152 1.509825 0.822062 0.075 Uiso 1 1 calc R U . . .
H13B H 0.952198 1.525659 0.903039 0.075 Uiso 1 1 calc R U . . .
H13C H 0.960052 1.446148 0.831459 0.075 Uiso 1 1 calc R U . . .
C24 C 0.4057(10) 1.0378(14) 0.8157(7) 0.056(4) Uani 0.762(17) 1 d D U P A 1
H24A H 0.462420 0.990432 0.819710 0.084 Uiso 0.762(17) 1 calc R U P A 1
H24B H 0.417006 1.081612 0.865780 0.084 Uiso 0.762(17) 1 calc R U P A 1
H24C H 0.354548 0.971779 0.802737 0.084 Uiso 0.762(17) 1 calc R U P A 1
C25 C 0.2911(9) 1.2225(17) 0.7433(8) 0.073(4) Uani 0.762(17) 1 d D U P A 1
H25A H 0.297457 1.250779 0.795402 0.110 Uiso 0.762(17) 1 calc R U P A 1
H25B H 0.281948 1.303344 0.710148 0.110 Uiso 0.762(17) 1 calc R U P A 1
H25C H 0.237160 1.161562 0.719882 0.110 Uiso 0.762(17) 1 calc R U P A 1
C24A C 0.4524(18) 1.087(4) 0.8199(16) 0.053(8) Uani 0.238(17) 1 d D U P A 2
H24D H 0.448177 1.123258 0.867103 0.080 Uiso 0.238(17) 1 calc R U P A 2
H24E H 0.444587 0.987762 0.818228 0.080 Uiso 0.238(17) 1 calc R U P A 2
H24F H 0.513651 1.109759 0.820906 0.080 Uiso 0.238(17) 1 calc R U P A 2
C25A C 0.2770(14) 1.109(4) 0.744(2) 0.051(8) Uani 0.238(17) 1 d D U P A 2
H25D H 0.229417 1.150980 0.697139 0.076 Uiso 0.238(17) 1 calc R U P A 2
H25E H 0.269550 1.009299 0.740528 0.076 Uiso 0.238(17) 1 calc R U P A 2
H25F H 0.269669 1.141864 0.790475 0.076 Uiso 0.238(17) 1 calc R U P A 2
Co2 Co 0.13018(7) 0.70791(10) 0.75414(7) 0.0388(3) Uani 1 1 d D . . . .
Cl3 Cl 0.13992(14) 0.9152(2) 0.80888(14) 0.0547(6) Uani 1 1 d . . . . .
Cl4 Cl 0.20204(13) 0.6725(2) 0.67127(14) 0.0534(6) Uani 1 1 d . . . . .
N4 N -0.0215(4) 0.7209(6) 0.6744(4) 0.0296(13) Uani 1 1 d . . . . .
N5 N 0.0779(4) 0.5134(6) 0.7534(4) 0.0386(16) Uani 1 1 d . . . . .
C26 C -0.1626(4) 0.5803(8) 0.5993(5) 0.0377(19) Uani 1 1 d . . . . .
H26A H -0.177357 0.482687 0.596472 0.057 Uiso 1 1 calc R U . . .
H26B H -0.204747 0.630854 0.616365 0.057 Uiso 1 1 calc R U . . .
H26C H -0.170411 0.612898 0.547575 0.057 Uiso 1 1 calc R U . . .
C27 C -0.0632(4) 0.6027(7) 0.6569(4) 0.0299(16) Uani 1 1 d . . . . .
C28 C -0.0079(5) 0.4828(8) 0.6987(5) 0.0340(18) Uani 1 1 d . . . . .
C29 C 0.1320(5) 0.4171(8) 0.8004(6) 0.047(2) Uani 1 1 d D U . . .
C31 C -0.0380(5) 0.3481(7) 0.6893(5) 0.0350(18) Uani 1 1 d . . . . .
H31 H -0.098430 0.325148 0.651224 0.042 Uiso 1 1 calc R U . . .
C32 C 0.0195(5) 0.2492(7) 0.7348(5) 0.0391(19) Uani 1 1 d . . . . .
H32 H -0.000336 0.156619 0.726576 0.047 Uiso 1 1 calc R U . . .
C33 C 0.1056(5) 0.2802(8) 0.7924(5) 0.045(2) Uani 1 1 d . U . . .
H33 H 0.145172 0.211655 0.825337 0.055 Uiso 1 1 calc R U . . .
C39 C -0.0733(5) 0.8432(8) 0.6421(4) 0.0331(17) Uani 1 1 d . . . . .
C40 C -0.1201(4) 0.9058(8) 0.6829(4) 0.0318(16) Uani 1 1 d . . . . .
C41 C -0.1725(5) 1.0232(8) 0.6500(5) 0.0351(17) Uani 1 1 d . . . . .
H41 H -0.207277 1.065966 0.674871 0.042 Uiso 1 1 calc R U . . .
C42 C -0.1739(5) 1.0778(8) 0.5806(5) 0.0408(19) Uani 1 1 d . . . . .
H42 H -0.209396 1.157638 0.558522 0.049 Uiso 1 1 calc R U . . .
C43 C -0.1240(5) 1.0160(8) 0.5446(5) 0.0405(19) Uani 1 1 d . . . . .
H43 H -0.124391 1.055859 0.498328 0.049 Uiso 1 1 calc R U . . .
C44 C -0.0732(5) 0.8984(7) 0.5728(4) 0.0340(16) Uani 1 1 d . . . . .
C45 C -0.1180(5) 0.8492(8) 0.7594(4) 0.0358(17) Uani 1 1 d . . . . .
H45 H -0.068215 0.777664 0.778924 0.043 Uiso 1 1 calc R U . . .
C46 C -0.0948(5) 0.9591(9) 0.8227(5) 0.048(2) Uani 1 1 d . . . . .
H46A H -0.094239 0.918229 0.870553 0.071 Uiso 1 1 calc R U . . .
H46B H -0.033235 0.998027 0.833497 0.071 Uiso 1 1 calc R U . . .
H46C H -0.142138 1.031337 0.804450 0.071 Uiso 1 1 calc R U . . .
C47 C -0.2111(5) 0.7820(9) 0.7469(5) 0.048(2) Uani 1 1 d . . . . .
H47A H -0.207755 0.746759 0.796869 0.072 Uiso 1 1 calc R U . . .
H47B H -0.261371 0.849734 0.726249 0.072 Uiso 1 1 calc R U . . .
H47C H -0.223806 0.706657 0.709544 0.072 Uiso 1 1 calc R U . . .
C48 C -0.0219(5) 0.8264(9) 0.5288(4) 0.0388(18) Uani 1 1 d . . . . .
H48 H 0.007402 0.740722 0.557418 0.047 Uiso 1 1 calc R U . . .
C49 C 0.0543(6) 0.9185(11) 0.5258(6) 0.057(2) Uani 1 1 d . . . . .
H49A H 0.098065 0.941936 0.579113 0.086 Uiso 1 1 calc R U . . .
H49B H 0.087771 0.870758 0.499171 0.086 Uiso 1 1 calc R U . . .
H49C H 0.026126 1.002116 0.497024 0.086 Uiso 1 1 calc R U . . .
C50 C -0.0903(6) 0.7894(11) 0.4461(5) 0.053(2) Uani 1 1 d . . . . .
H50A H -0.139297 0.730014 0.448399 0.079 Uiso 1 1 calc R U . . .
H50B H -0.118607 0.872927 0.417262 0.079 Uiso 1 1 calc R U . . .
H50C H -0.056962 0.741568 0.419409 0.079 Uiso 1 1 calc R U . . .
S2 S 0.2966(3) 0.3623(4) 0.9398(2) 0.0838(17) Uani 0.692(6) 1 d D U P B 1
N6 N 0.2436(9) 0.5954(12) 0.8595(9) 0.055(3) Uani 0.692(6) 1 d D U P B 1
C30 C 0.2198(8) 0.4680(12) 0.8654(8) 0.053(3) Uani 0.692(6) 1 d D U P B 1
C34 C 0.3707(11) 0.5128(16) 0.9798(10) 0.087(4) Uani 0.692(6) 1 d D U P B 1
H34A H 0.360176 0.551505 1.024235 0.104 Uiso 0.692(6) 1 calc R U P B 1
H34B H 0.437621 0.488633 0.998076 0.104 Uiso 0.692(6) 1 calc R U P B 1
C35 C 0.3426(10) 0.6120(14) 0.9140(10) 0.077(4) Uani 0.692(6) 1 d D U P B 1
H35 H 0.382960 0.599203 0.884921 0.093 Uiso 0.692(6) 1 calc R U P B 1
C36 C 0.3552(11) 0.7517(15) 0.9463(9) 0.096(4) Uani 0.692(6) 1 d D U P B 1
H36 H 0.294616 0.773652 0.949466 0.115 Uiso 0.692(6) 1 calc R U P B 1
C37 C 0.3632(16) 0.853(2) 0.8914(13) 0.144(7) Uani 0.692(6) 1 d D U P B 1
H37A H 0.371415 0.944254 0.914902 0.217 Uiso 0.692(6) 1 calc R U P B 1
H37B H 0.417195 0.830891 0.880133 0.217 Uiso 0.692(6) 1 calc R U P B 1
H37C H 0.306274 0.851543 0.842756 0.217 Uiso 0.692(6) 1 calc R U P B 1
C38 C 0.4296(16) 0.790(2) 1.0260(11) 0.175(9) Uani 0.692(6) 1 d D U P B 1
H38A H 0.427780 0.726084 1.065391 0.263 Uiso 0.692(6) 1 calc R U P B 1
H38B H 0.491203 0.786734 1.024557 0.263 Uiso 0.692(6) 1 calc R U P B 1
H38C H 0.417778 0.883044 1.039382 0.263 Uiso 0.692(6) 1 calc R U P B 1
S2A S 0.3282(5) 0.3867(8) 0.8762(5) 0.073(3) Uani 0.308(6) 1 d D U P B 2
N6A N 0.2434(18) 0.603(2) 0.843(2) 0.057(5) Uani 0.308(6) 1 d D U P B 2
C30A C 0.2286(12) 0.476(2) 0.838(2) 0.056(5) Uani 0.308(6) 1 d D U P B 2
C34A C 0.4010(16) 0.538(2) 0.897(2) 0.078(5) Uani 0.308(6) 1 d D U P B 2
H34C H 0.450130 0.535249 0.951325 0.094 Uiso 0.308(6) 1 calc R U P B 2
H34D H 0.431254 0.546398 0.860438 0.094 Uiso 0.308(6) 1 calc R U P B 2
C35A C 0.3378(17) 0.653(3) 0.8878(15) 0.073(4) Uani 0.308(6) 1 d D U P B 2
H35A H 0.354399 0.739954 0.868159 0.087 Uiso 0.308(6) 1 calc R U P B 2
C36A C 0.320(2) 0.667(2) 0.9566(15) 0.078(4) Uani 0.308(6) 1 d D U P B 2
H36A H 0.250591 0.674938 0.929016 0.093 Uiso 0.308(6) 1 calc R U P B 2
C37A C 0.3376(19) 0.810(2) 0.9864(15) 0.050(6) Uani 0.308(6) 1 d D U P B 2
H37D H 0.325143 0.817612 1.033368 0.075 Uiso 0.308(6) 1 calc R U P B 2
H37E H 0.402804 0.834420 0.999424 0.075 Uiso 0.308(6) 1 calc R U P B 2
H37F H 0.296215 0.872337 0.946091 0.075 Uiso 0.308(6) 1 calc R U P B 2
C38A C 0.322(2) 0.550(3) 1.0089(17) 0.073(7) Uani 0.308(6) 1 d D U P B 2
H38D H 0.307521 0.583771 1.052039 0.109 Uiso 0.308(6) 1 calc R U P B 2
H38E H 0.274557 0.482364 0.978664 0.109 Uiso 0.308(6) 1 calc R U P B 2
H38F H 0.383567 0.507548 1.030025 0.109 Uiso 0.308(6) 1 calc R U P B 2

loop_
_atom_site_aniso_label
_atom_site_aniso_U_11
_atom_site_aniso_U_22
_atom_site_aniso_U_33
_atom_site_aniso_U_23
_atom_site_aniso_U_13
_atom_site_aniso_U_12
Co1 0.0249(5) 0.0176(5) 0.0500(7) 0.0016(5) 0.0148(5) 0.0015(4)
Cl1 0.0341(9) 0.0514(12) 0.0527(11) -0.0027(9) 0.0212(8) -0.0069(8)
Cl2 0.0536(12) 0.0225(10) 0.116(2) 0.0190(12) 0.0111(13) 0.0006(9)
N1 0.021(3) 0.020(3) 0.044(3) 0.004(3) 0.014(2) 0.000(2)
N2 0.027(3) 0.017(3) 0.048(4) -0.004(3) 0.015(3) 0.003(2)
C1 0.033(4) 0.034(4) 0.047(5) 0.006(4) 0.019(3) 0.010(3)
C2 0.024(3) 0.026(4) 0.041(4) -0.002(3) 0.015(3) -0.003(3)
C3 0.026(3) 0.019(3) 0.047(5) -0.003(3) 0.017(3) 0.001(3)
C4 0.029(3) 0.029(4) 0.044(4) -0.005(3) 0.017(3) 0.001(3)
C6 0.034(4) 0.030(4) 0.053(5) 0.003(4) 0.013(4) 0.007(3)
C7 0.038(4) 0.031(4) 0.061(5) -0.011(4) 0.015(4) 0.006(3)
C8 0.041(4) 0.029(4) 0.063(5) -0.007(4) 0.027(4) -0.004(3)
C14 0.018(3) 0.014(3) 0.049(5) 0.001(3) 0.010(3) 0.000(2)
C15 0.027(3) 0.025(4) 0.043(4) 0.000(3) 0.009(3) 0.002(3)
C16 0.028(3) 0.026(4) 0.046(5) 0.005(3) 0.001(3) -0.004(3)
C17 0.040(4) 0.027(4) 0.052(5) 0.003(4) 0.001(4) -0.005(3)
C18 0.025(4) 0.029(4) 0.079(6) 0.014(4) 0.018(4) -0.002(3)
C19 0.023(3) 0.025(4) 0.061(5) 0.007(4) 0.019(3) 0.001(3)
C20 0.038(4) 0.034(4) 0.047(5) -0.006(4) 0.018(4) 0.000(3)
C21 0.053(5) 0.043(5) 0.069(6) -0.003(5) 0.030(5) -0.001(4)
C22 0.055(5) 0.044(5) 0.052(5) 0.002(4) 0.021(4) -0.008(4)
C23 0.056(5) 0.029(4) 0.074(6) 0.003(4) 0.042(4) -0.001(3)
S1 0.0462(10) 0.0420(12) 0.0540(12) -0.0169(10) 0.0137(9) -0.0026(9)
N3 0.033(3) 0.028(3) 0.043(3) 0.004(3) 0.013(2) 0.005(2)
C5 0.031(3) 0.034(4) 0.039(4) -0.010(3) 0.016(3) -0.005(3)
C9 0.047(4) 0.043(4) 0.046(4) 0.002(3) 0.017(3) 0.002(3)
C10 0.039(3) 0.037(4) 0.040(4) 0.012(3) 0.006(3) -0.001(3)
C11 0.041(4) 0.040(4) 0.045(4) -0.009(3) 0.009(3) 0.014(3)
C12 0.047(4) 0.045(5) 0.059(5) -0.011(4) -0.001(4) 0.021(4)
C13 0.042(4) 0.050(5) 0.054(5) -0.004(4) 0.015(4) 0.002(3)
C24 0.060(8) 0.051(8) 0.053(7) -0.003(6) 0.019(6) 0.005(6)
C25 0.079(8) 0.076(10) 0.075(8) 0.027(8) 0.042(7) 0.047(8)
C24A 0.050(14) 0.067(17) 0.053(14) -0.028(14) 0.033(12) -0.019(13)
C25A 0.045(13) 0.062(16) 0.063(15) 0.005(14) 0.039(11) 0.017(13)
Co2 0.0357(6) 0.0252(6) 0.0596(8) -0.0089(5) 0.0238(6) -0.0107(4)
Cl3 0.0535(11) 0.0280(10) 0.0644(14) -0.0124(10) 0.0060(10) -0.0012(9)
Cl4 0.0426(11) 0.0491(13) 0.0799(16) -0.0062(11) 0.0366(11) -0.0072(9)
N4 0.029(3) 0.023(3) 0.041(4) 0.001(3) 0.019(3) -0.005(2)
N5 0.026(3) 0.026(3) 0.067(5) -0.007(3) 0.022(3) -0.004(2)
C26 0.027(3) 0.026(4) 0.057(5) -0.005(4) 0.014(4) -0.006(3)
C27 0.027(3) 0.025(4) 0.043(4) -0.008(3) 0.020(3) -0.009(3)
C28 0.031(4) 0.027(4) 0.051(5) -0.009(3) 0.024(4) -0.010(3)
C29 0.033(3) 0.023(4) 0.082(5) -0.002(4) 0.021(3) 0.005(3)
C31 0.037(4) 0.021(4) 0.056(5) -0.006(3) 0.027(4) -0.006(3)
C32 0.042(4) 0.018(4) 0.068(6) -0.006(3) 0.033(4) -0.008(3)
C33 0.038(4) 0.022(4) 0.077(5) -0.003(4) 0.025(4) 0.001(3)
C39 0.035(4) 0.028(4) 0.035(4) -0.005(3) 0.013(3) -0.008(3)
C40 0.032(3) 0.022(3) 0.037(4) -0.007(3) 0.009(3) -0.009(3)
C41 0.027(3) 0.024(4) 0.045(4) -0.006(3) 0.005(3) 0.003(3)
C42 0.035(4) 0.024(4) 0.054(5) 0.001(4) 0.009(3) -0.003(3)
C43 0.043(4) 0.030(4) 0.047(5) 0.005(4) 0.017(4) -0.008(3)
C44 0.036(4) 0.019(3) 0.045(4) -0.004(3) 0.015(3) -0.010(3)
C45 0.030(3) 0.034(4) 0.042(4) -0.002(3) 0.014(3) 0.002(3)
C46 0.051(5) 0.046(5) 0.046(5) -0.008(4) 0.021(4) -0.006(4)
C47 0.044(4) 0.040(5) 0.064(5) 0.003(4) 0.026(4) 0.000(4)
C48 0.038(4) 0.036(4) 0.046(4) 0.000(4) 0.020(3) -0.007(3)
C49 0.050(5) 0.060(6) 0.076(6) 0.011(5) 0.040(5) -0.007(4)
C50 0.053(5) 0.059(6) 0.051(5) -0.005(5) 0.025(4) 0.001(4)
S2 0.101(3) 0.0296(17) 0.065(2) 0.0150(16) -0.021(2) -0.0015(17)
N6 0.041(4) 0.041(4) 0.076(6) -0.002(4) 0.017(4) -0.008(4)
C30 0.050(5) 0.028(4) 0.069(6) -0.004(5) 0.013(4) 0.000(4)
C34 0.083(6) 0.053(6) 0.085(7) 0.013(6) -0.006(6) 0.002(5)
C35 0.065(5) 0.048(5) 0.081(6) 0.000(5) -0.007(5) -0.009(5)
C36 0.078(6) 0.050(6) 0.093(6) -0.005(5) -0.032(5) 0.006(5)
C37 0.128(12) 0.132(13) 0.153(13) 0.029(10) 0.037(11) 0.003(11)
C38 0.165(14) 0.077(11) 0.175(14) -0.011(12) -0.039(12) 0.013(11)
S2A 0.051(3) 0.045(4) 0.092(5) -0.004(4) 0.001(3) 0.014(3)
N6A 0.041(6) 0.041(6) 0.081(7) -0.009(6) 0.018(6) -0.008(6)
C30A 0.039(6) 0.032(6) 0.082(7) -0.008(6) 0.011(6) 0.006(6)
C34A 0.064(7) 0.053(7) 0.087(8) 0.003(7) 0.001(7) -0.004(7)
C35A 0.061(6) 0.053(6) 0.084(7) 0.000(6) 0.009(6) -0.009(6)
C36A 0.063(6) 0.061(6) 0.083(7) 0.006(6) 0.005(6) -0.002(6)
C37A 0.058(11) 0.024(9) 0.050(11) -0.008(9) 0.004(9) -0.006(9)
C38A 0.062(12) 0.109(15) 0.053(12) 0.024(12) 0.030(10) -0.007(12)

loop_
_atom_type_symbol
_atom_type_description
_atom_type_scat_dispersion_real
_atom_type_scat_dispersion_imag
_atom_type_scat_source
C C 0.0137 0.0067 'International Tables Vol C Tables 4.2.6.8 and 6.1.1.4'
H H 0.0000 0.0000 'International Tables Vol C Tables 4.2.6.8 and 6.1.1.4'
Cl Cl 0.3281 0.5435 'International Tables Vol C Tables 4.2.6.8 and 6.1.1.4'
Co Co -0.6628 2.9049 'International Tables Vol C Tables 4.2.6.8 and 6.1.1.4'
N N 0.0241 0.0134 'International Tables Vol C Tables 4.2.6.8 and 6.1.1.4'
S S 0.2925 0.4295 'International Tables Vol C Tables 4.2.6.8 and 6.1.1.4'

loop_
_geom_angle_atom_site_label_1
_geom_angle_atom_site_label_2
_geom_angle_atom_site_label_3
_geom_angle
_geom_angle_site_symmetry_1
_geom_angle_site_symmetry_3
_geom_angle_publ_flag
Cl2 Co1 Cl1 116.45(11) . . ?
N1 Co1 Cl1 102.02(16) . . ?
N1 Co1 Cl2 99.58(16) . . ?
N2 Co1 Cl1 97.27(19) . . ?
N2 Co1 Cl2 146.3(2) . . ?
N2 Co1 N1 73.1(2) . . ?
N2 Co1 N3 74.7(2) . . ?
N3 Co1 Cl1 96.88(17) . . ?
N3 Co1 Cl2 98.57(18) . . ?
N3 Co1 N1 144.4(2) . . ?
C2 N1 Co1 116.0(5) . . ?
C2 N1 C14 118.2(5) . . ?
C14 N1 Co1 125.8(4) . . ?
C3 N2 Co1 120.2(5) . . ?
C3 N2 C4 119.6(6) . . ?
C4 N2 Co1 119.4(4) . . ?
H1A C1 H1B 109.5 . . ?
H1A C1 H1C 109.5 . . ?
H1B C1 H1C 109.5 . . ?
C2 C1 H1A 109.5 . . ?
C2 C1 H1B 109.5 . . ?
C2 C1 H1C 109.5 . . ?
N1 C2 C1 126.3(7) . . ?
N1 C2 C3 114.6(6) . . ?
C1 C2 C3 119.1(6) . . ?
N2 C3 C2 113.6(6) . . ?
N2 C3 C6 122.0(7) . . ?
C6 C3 C2 124.4(7) . . ?
N2 C4 C8 122.3(7) . . ?
N2 C4 C5 111.5(6) . . ?
C8 C4 C5 126.2(7) . . ?
C3 C6 H6 121.2 . . ?
C3 C6 C7 117.6(7) . . ?
C7 C6 H6 121.2 . . ?
C6 C7 H7 120.2 . . ?
C8 C7 C6 119.5(7) . . ?
C8 C7 H7 120.2 . . ?
C4 C8 C7 118.8(8) . . ?
C4 C8 H8 120.6 . . ?
C7 C8 H8 120.6 . . ?
C15 C14 N1 119.9(6) . . ?
C15 C14 C19 122.5(6) . . ?
C19 C14 N1 117.6(7) . . ?
C14 C15 C16 117.9(7) . . ?
C14 C15 C20 122.9(7) . . ?
C16 C15 C20 119.2(7) . . ?
C15 C16 H16 119.8 . . ?
C17 C16 C15 120.4(8) . . ?
C17 C16 H16 119.8 . . ?
C16 C17 H17 119.6 . . ?
C18 C17 C16 120.8(8) . . ?
C18 C17 H17 119.6 . . ?
C17 C18 H18 119.2 . . ?
C17 C18 C19 121.5(8) . . ?
C19 C18 H18 119.2 . . ?
C14 C19 C18 116.7(7) . . ?
C14 C19 C23 122.1(7) . . ?
C18 C19 C23 121.1(7) . . ?
C15 C20 H20 107.4 . . ?
C15 C20 C21 112.4(7) . . ?
C15 C20 C22 112.0(6) . . ?
C21 C20 H20 107.4 . . ?
C21 C20 C22 109.8(7) . . ?
C22 C20 H20 107.4 . . ?
C20 C21 H21A 109.5 . . ?
C20 C21 H21B 109.5 . . ?
C20 C21 H21C 109.5 . . ?
H21A C21 H21B 109.5 . . ?
H21A C21 H21C 109.5 . . ?
H21B C21 H21C 109.5 . . ?
C20 C22 H22A 109.5 . . ?
C20 C22 H22B 109.5 . . ?
C20 C22 H22C 109.5 . . ?
H22A C22 H22B 109.5 . . ?
H22A C22 H22C 109.5 . . ?
H22B C22 H22C 109.5 . . ?
C19 C23 H23 105.0 . . ?
C19 C23 H23A 109.3 . . ?
C19 C23 C24 113.7(8) . . ?
C19 C23 C25A 104.9(14) . . ?
C24 C23 H23 105.0 . . ?
C25 C23 C19 116.6(9) . . ?
C25 C23 H23 105.0 . . ?
C25 C23 C24 110.2(9) . . ?
C24A C23 C19 112.4(15) . . ?
C24A C23 H23A 109.3 . . ?
C24A C23 C25A 111.4(17) . . ?
C25A C23 H23A 109.3 . . ?
C5 S1 C9 89.4(4) . . ?
C5 N3 Co1 114.4(5) . . ?
C5 N3 C10 114.7(7) . . ?
C10 N3 Co1 130.9(5) . . ?
C4 C5 S1 122.6(6) . . ?
N3 C5 C4 118.3(6) . . ?
N3 C5 S1 119.0(6) . . ?
S1 C9 H9A 110.1 . . ?
S1 C9 H9B 110.1 . . ?
H9A C9 H9B 108.5 . . ?
C10 C9 S1 107.8(5) . . ?
C10 C9 H9A 110.1 . . ?
C10 C9 H9B 110.1 . . ?
N3 C10 C9 106.2(6) . . ?
N3 C10 H10 108.8 . . ?
N3 C10 C11 110.2(6) . . ?
C9 C10 H10 108.8 . . ?
C11 C10 C9 114.0(6) . . ?
C11 C10 H10 108.8 . . ?
C10 C11 H11 106.8 . . ?
C12 C11 C10 110.1(7) . . ?
C12 C11 H11 106.8 . . ?
C13 C11 C10 112.9(6) . . ?
C13 C11 H11 106.8 . . ?
C13 C11 C12 113.1(7) . . ?
C11 C12 H12A 109.5 . . ?
C11 C12 H12B 109.5 . . ?
C11 C12 H12C 109.5 . . ?
H12A C12 H12B 109.5 . . ?
H12A C12 H12C 109.5 . . ?
H12B C12 H12C 109.5 . . ?
C11 C13 H13A 109.5 . . ?
C11 C13 H13B 109.5 . . ?
C11 C13 H13C 109.5 . . ?
H13A C13 H13B 109.5 . . ?
H13A C13 H13C 109.5 . . ?
H13B C13 H13C 109.5 . . ?
C23 C24 H24A 109.5 . . ?
C23 C24 H24B 109.5 . . ?
C23 C24 H24C 109.5 . . ?
H24A C24 H24B 109.5 . . ?
H24A C24 H24C 109.5 . . ?
H24B C24 H24C 109.5 . . ?
C23 C25 H25A 109.5 . . ?
C23 C25 H25B 109.5 . . ?
C23 C25 H25C 109.5 . . ?
H25A C25 H25B 109.5 . . ?
H25A C25 H25C 109.5 . . ?
H25B C25 H25C 109.5 . . ?
C23 C24A H24D 109.5 . . ?
C23 C24A H24E 109.5 . . ?
C23 C24A H24F 109.5 . . ?
H24D C24A H24E 109.5 . . ?
H24D C24A H24F 109.5 . . ?
H24E C24A H24F 109.5 . . ?
C23 C25A H25D 109.5 . . ?
C23 C25A H25E 109.5 . . ?
C23 C25A H25F 109.5 . . ?
H25D C25A H25E 109.5 . . ?
H25D C25A H25F 109.5 . . ?
H25E C25A H25F 109.5 . . ?
Cl3 Co2 Cl4 119.07(10) . . ?
Cl3 Co2 N6 98.9(4) . . ?
Cl4 Co2 N6 94.9(5) . . ?
N4 Co2 Cl3 96.16(17) . . ?
N4 Co2 Cl4 104.01(17) . . ?
N4 Co2 N6 146.0(4) . . ?
N5 Co2 Cl3 141.6(2) . . ?
N5 Co2 Cl4 99.3(2) . . ?
N5 Co2 N4 74.8(2) . . ?
N5 Co2 N6 74.5(3) . . ?
N5 Co2 N6A 76.3(6) . . ?
N6A Co2 Cl3 101.6(8) . . ?
N6A Co2 Cl4 88.2(13) . . ?
N6A Co2 N4 150.0(8) . . ?
C27 N4 Co2 113.8(5) . . ?
C27 N4 C39 119.8(6) . . ?
C39 N4 Co2 126.4(4) . . ?
C28 N5 Co2 118.5(5) . . ?
C29 N5 Co2 120.2(5) . . ?
C29 N5 C28 120.8(7) . . ?
H26A C26 H26B 109.5 . . ?
H26A C26 H26C 109.5 . . ?
H26B C26 H26C 109.5 . . ?
C27 C26 H26A 109.5 . . ?
C27 C26 H26B 109.5 . . ?
C27 C26 H26C 109.5 . . ?
N4 C27 C26 125.1(7) . . ?
N4 C27 C28 116.5(6) . . ?
C28 C27 C26 118.4(6) . . ?
N5 C28 C27 114.4(6) . . ?
N5 C28 C31 119.3(8) . . ?
C31 C28 C27 126.3(7) . . ?
N5 C29 C33 122.0(7) . . ?
N5 C29 C30 115.2(8) . . ?
N5 C29 C30A 106.8(11) . . ?
C33 C29 C30 122.7(8) . . ?
C33 C29 C30A 128.2(10) . . ?
C28 C31 H31 120.2 . . ?
C32 C31 C28 119.6(7) . . ?
C32 C31 H31 120.2 . . ?
C31 C32 H32 119.3 . . ?
C31 C32 C33 121.4(7) . . ?
C33 C32 H32 119.3 . . ?
C29 C33 H33 121.6 . . ?
C32 C33 C29 116.8(8) . . ?
C32 C33 H33 121.6 . . ?
C40 C39 N4 117.9(7) . . ?
C40 C39 C44 122.4(7) . . ?
C44 C39 N4 119.7(7) . . ?
C39 C40 C45 122.8(7) . . ?
C41 C40 C39 117.6(7) . . ?
C41 C40 C45 119.6(7) . . ?
C40 C41 H41 119.8 . . ?
C42 C41 C40 120.3(7) . . ?
C42 C41 H41 119.8 . . ?
C41 C42 H42 120.1 . . ?
C43 C42 C41 119.8(7) . . ?
C43 C42 H42 120.1 . . ?
C42 C43 H43 118.7 . . ?
C42 C43 C44 122.7(8) . . ?
C44 C43 H43 118.7 . . ?
C39 C44 C48 121.2(7) . . ?
C43 C44 C39 117.1(7) . . ?
C43 C44 C48 121.7(7) . . ?
C40 C45 H45 108.0 . . ?
C40 C45 C46 112.4(7) . . ?
C40 C45 C47 111.2(6) . . ?
C46 C45 H45 108.0 . . ?
C46 C45 C47 109.1(6) . . ?
C47 C45 H45 108.0 . . ?
C45 C46 H46A 109.5 . . ?
C45 C46 H46B 109.5 . . ?
C45 C46 H46C 109.5 . . ?
H46A C46 H46B 109.5 . . ?
H46A C46 H46C 109.5 . . ?
H46B C46 H46C 109.5 . . ?
C45 C47 H47A 109.5 . . ?
C45 C47 H47B 109.5 . . ?
C45 C47 H47C 109.5 . . ?
H47A C47 H47B 109.5 . . ?
H47A C47 H47C 109.5 . . ?
H47B C47 H47C 109.5 . . ?
C44 C48 H48 108.8 . . ?
C49 C48 C44 110.1(7) . . ?
C49 C48 H48 108.8 . . ?
C49 C48 C50 109.8(7) . . ?
C50 C48 C44 110.4(6) . . ?
C50 C48 H48 108.8 . . ?
C48 C49 H49A 109.5 . . ?
C48 C49 H49B 109.5 . . ?
C48 C49 H49C 109.5 . . ?
H49A C49 H49B 109.5 . . ?
H49A C49 H49C 109.5 . . ?
H49B C49 H49C 109.5 . . ?
C48 C50 H50A 109.5 . . ?
C48 C50 H50B 109.5 . . ?
C48 C50 H50C 109.5 . . ?
H50A C50 H50B 109.5 . . ?
H50A C50 H50C 109.5 . . ?
H50B C50 H50C 109.5 . . ?
C30 S2 C34 87.9(6) . . ?
C30 N6 Co2 112.1(8) . . ?
C30 N6 C35 107.4(10) . . ?
C35 N6 Co2 139.2(10) . . ?
C29 C30 S2 123.4(8) . . ?
N6 C30 C29 116.3(10) . . ?
N6 C30 S2 119.9(9) . . ?
S2 C34 H34A 110.7 . . ?
S2 C34 H34B 110.7 . . ?
H34A C34 H34B 108.8 . . ?
C35 C34 S2 105.3(9) . . ?
C35 C34 H34A 110.7 . . ?
C35 C34 H34B 110.7 . . ?
N6 C35 C34 111.8(13) . . ?
N6 C35 H35 109.4 . . ?
C34 C35 H35 109.4 . . ?
C36 C35 N6 108.1(12) . . ?
C36 C35 C34 108.7(14) . . ?
C36 C35 H35 109.4 . . ?
C35 C36 H36 104.7 . . ?
C35 C36 C38 123.6(14) . . ?
C37 C36 C35 111.9(17) . . ?
C37 C36 H36 104.7 . . ?
C37 C36 C38 105.5(15) . . ?
C38 C36 H36 104.7 . . ?
C36 C37 H37A 109.5 . . ?
C36 C37 H37B 109.5 . . ?
C36 C37 H37C 109.5 . . ?
H37A C37 H37B 109.5 . . ?
H37A C37 H37C 109.5 . . ?
H37B C37 H37C 109.5 . . ?
C36 C38 H38A 109.5 . . ?
C36 C38 H38B 109.5 . . ?
C36 C38 H38C 109.5 . . ?
H38A C38 H38B 109.5 . . ?
H38A C38 H38C 109.5 . . ?
H38B C38 H38C 109.5 . . ?
C30A S2A C34A 93.4(11) . . ?
C30A N6A Co2 110.7(15) . . ?
C30A N6A C35A 119(2) . . ?
C35A N6A Co2 127.8(18) . . ?
C29 C30A S2A 126.0(14) . . ?
N6A C30A C29 122.1(18) . . ?
N6A C30A S2A 111.9(15) . . ?
S2A C34A H34C 110.6 . . ?
S2A C34A H34D 110.6 . . ?
H34C C34A H34D 108.8 . . ?
C35A C34A S2A 105.6(16) . . ?
C35A C34A H34C 110.6 . . ?
C35A C34A H34D 110.6 . . ?
N6A C35A C34A 107(2) . . ?
N6A C35A H35A 115.4 . . ?
C34A C35A H35A 115.4 . . ?
C36A C35A N6A 92(2) . . ?
C36A C35A C34A 110(3) . . ?
C36A C35A H35A 115.4 . . ?
C35A C36A H36A 96.7 . . ?
C35A C36A C37A 111(2) . . ?
C35A C36A C38A 124(2) . . ?
C37A C36A H36A 96.7 . . ?
C37A C36A C38A 121(2) . . ?
C38A C36A H36A 96.7 . . ?
C36A C37A H37D 109.5 . . ?
C36A C37A H37E 109.5 . . ?
C36A C37A H37F 109.5 . . ?
H37D C37A H37E 109.5 . . ?
H37D C37A H37F 109.5 . . ?
H37E C37A H37F 109.5 . . ?
C36A C38A H38D 109.5 . . ?
C36A C38A H38E 109.5 . . ?
C36A C38A H38F 109.5 . . ?
H38D C38A H38E 109.5 . . ?
H38D C38A H38F 109.5 . . ?
H38E C38A H38F 109.5 . . ?

loop_
_geom_bond_atom_site_label_1
_geom_bond_atom_site_label_2
_geom_bond_distance
_geom_bond_site_symmetry_2
_geom_bond_publ_flag
Co1 Cl1 2.290(2) . ?
Co1 Cl2 2.247(2) . ?
Co1 N1 2.236(5) . ?
Co1 N2 2.063(6) . ?
Co1 N3 2.214(6) . ?
N1 C2 1.283(9) . ?
N1 C14 1.446(8) . ?
N2 C3 1.333(9) . ?
N2 C4 1.351(9) . ?
C1 H1A 0.9800 . ?
C1 H1B 0.9800 . ?
C1 H1C 0.9800 . ?
C1 C2 1.483(9) . ?
C2 C3 1.497(10) . ?
C3 C6 1.393(10) . ?
C4 C8 1.371(11) . ?
C4 C5 1.491(10) . ?
C6 H6 0.9500 . ?
C6 C7 1.416(11) . ?
C7 H7 0.9500 . ?
C7 C8 1.379(11) . ?
C8 H8 0.9500 . ?
C14 C15 1.389(10) . ?
C14 C19 1.406(10) . ?
C15 C16 1.419(10) . ?
C15 C20 1.494(10) . ?
C16 H16 0.9500 . ?
C16 C17 1.373(11) . ?
C17 H17 0.9500 . ?
C17 C18 1.363(12) . ?
C18 H18 0.9500 . ?
C18 C19 1.418(11) . ?
C19 C23 1.511(11) . ?
C20 H20 1.0000 . ?
C20 C21 1.534(11) . ?
C20 C22 1.535(11) . ?
C21 H21A 0.9800 . ?
C21 H21B 0.9800 . ?
C21 H21C 0.9800 . ?
C22 H22A 0.9800 . ?
C22 H22B 0.9800 . ?
C22 H22C 0.9800 . ?
C23 H23 1.0000 . ?
C23 H23A 1.0000 . ?
C23 C24 1.557(14) . ?
C23 C25 1.512(12) . ?
C23 C24A 1.47(2) . ?
C23 C25A 1.60(2) . ?
S1 C5 1.730(7) . ?
S1 C9 1.817(8) . ?
N3 C5 1.265(10) . ?
N3 C10 1.485(8) . ?
C9 H9A 0.9900 . ?
C9 H9B 0.9900 . ?
C9 C10 1.557(11) . ?
C10 H10 1.0000 . ?
C10 C11 1.527(11) . ?
C11 H11 1.0000 . ?
C11 C12 1.527(9) . ?
C11 C13 1.513(12) . ?
C12 H12A 0.9800 . ?
C12 H12B 0.9800 . ?
C12 H12C 0.9800 . ?
C13 H13A 0.9800 . ?
C13 H13B 0.9800 . ?
C13 H13C 0.9800 . ?
C24 H24A 0.9800 . ?
C24 H24B 0.9800 . ?
C24 H24C 0.9800 . ?
C25 H25A 0.9800 . ?
C25 H25B 0.9800 . ?
C25 H25C 0.9800 . ?
C24A H24D 0.9800 . ?
C24A H24E 0.9800 . ?
C24A H24F 0.9800 . ?
C25A H25D 0.9800 . ?
C25A H25E 0.9800 . ?
C25A H25F 0.9800 . ?
Co2 Cl3 2.251(2) . ?
Co2 Cl4 2.293(2) . ?
Co2 N4 2.235(6) . ?
Co2 N5 2.072(6) . ?
Co2 N6 2.322(10) . ?
Co2 N6A 2.130(18) . ?
N4 C27 1.303(9) . ?
N4 C39 1.433(9) . ?
N5 C28 1.348(10) . ?
N5 C29 1.331(10) . ?
C26 H26A 0.9800 . ?
C26 H26B 0.9800 . ?
C26 H26C 0.9800 . ?
C26 C27 1.504(9) . ?
C27 C28 1.478(11) . ?
C28 C31 1.388(10) . ?
C29 C33 1.393(11) . ?
C29 C30 1.501(14) . ?
C29 C30A 1.500(19) . ?
C31 H31 0.9500 . ?
C31 C32 1.359(10) . ?
C32 H32 0.9500 . ?
C32 C33 1.373(11) . ?
C33 H33 0.9500 . ?
C39 C40 1.402(10) . ?
C39 C44 1.409(10) . ?
C40 C41 1.401(10) . ?
C40 C45 1.527(10) . ?
C41 H41 0.9500 . ?
C41 C42 1.399(11) . ?
C42 H42 0.9500 . ?
C42 C43 1.369(12) . ?
C43 H43 0.9500 . ?
C43 C44 1.376(11) . ?
C44 C48 1.541(11) . ?
C45 H45 1.0000 . ?
C45 C46 1.530(11) . ?
C45 C47 1.531(10) . ?
C46 H46A 0.9800 . ?
C46 H46B 0.9800 . ?
C46 H46C 0.9800 . ?
C47 H47A 0.9800 . ?
C47 H47B 0.9800 . ?
C47 H47C 0.9800 . ?
C48 H48 1.0000 . ?
C48 C49 1.518(10) . ?
C48 C50 1.523(11) . ?
C49 H49A 0.9800 . ?
C49 H49B 0.9800 . ?
C49 H49C 0.9800 . ?
C50 H50A 0.9800 . ?
C50 H50B 0.9800 . ?
C50 H50C 0.9800 . ?
S2 C30 1.757(12) . ?
S2 C34 1.836(15) . ?
N6 C30 1.320(14) . ?
N6 C35 1.476(14) . ?
C34 H34A 0.9900 . ?
C34 H34B 0.9900 . ?
C34 C35 1.49(2) . ?
C35 H35 1.0000 . ?
C35 C36 1.477(18) . ?
C36 H36 1.0000 . ?
C36 C37 1.472(13) . ?
C36 C38 1.517(12) . ?
C37 H37A 0.9800 . ?
C37 H37B 0.9800 . ?
C37 H37C 0.9800 . ?
C38 H38A 0.9800 . ?
C38 H38B 0.9800 . ?
C38 H38C 0.9800 . ?
S2A C30A 1.673(19) . ?
S2A C34A 1.82(2) . ?
N6A C30A 1.26(2) . ?
N6A C35A 1.46(2) . ?
C34A H34C 0.9900 . ?
C34A H34D 0.9900 . ?
C34A C35A 1.46(3) . ?
C35A H35A 1.0000 . ?
C35A C36A 1.43(3) . ?
C36A H36A 1.0000 . ?
C36A C37A 1.490(13) . ?
C36A C38A 1.503(13) . ?
C37A H37D 0.9800 . ?
C37A H37E 0.9800 . ?
C37A H37F 0.9800 . ?
C38A H38D 0.9800 . ?
C38A H38E 0.9800 . ?
C38A H38F 0.9800 . ?

loop_
_geom_torsion_atom_site_label_1
_geom_torsion_atom_site_label_2
_geom_torsion_atom_site_label_3
_geom_torsion_atom_site_label_4
_geom_torsion
_geom_torsion_site_symmetry_1
_geom_torsion_site_symmetry_2
_geom_torsion_site_symmetry_3
_geom_torsion_site_symmetry_4
_geom_torsion_publ_flag
Co1 N1 C2 C1 173.6(6) . . . . ?
Co1 N1 C2 C3 -8.3(8) . . . . ?
Co1 N1 C14 C15 -85.2(7) . . . . ?
Co1 N1 C14 C19 93.2(6) . . . . ?
Co1 N2 C3 C2 15.4(8) . . . . ?
Co1 N2 C3 C6 -166.2(6) . . . . ?
Co1 N2 C4 C8 165.1(6) . . . . ?
Co1 N2 C4 C5 -14.7(8) . . . . ?
Co1 N3 C5 C4 -0.1(9) . . . . ?
Co1 N3 C5 S1 178.0(3) . . . . ?
Co1 N3 C10 C9 -168.7(5) . . . . ?
Co1 N3 C10 C11 67.4(8) . . . . ?
N1 C2 C3 N2 -3.7(9) . . . . ?
N1 C2 C3 C6 177.9(8) . . . . ?
N1 C14 C15 C16 177.8(6) . . . . ?
N1 C14 C15 C20 -2.9(10) . . . . ?
N1 C14 C19 C18 179.7(6) . . . . ?
N1 C14 C19 C23 2.3(10) . . . . ?
N2 C3 C6 C7 0.6(13) . . . . ?
N2 C4 C8 C7 1.5(12) . . . . ?
N2 C4 C5 S1 -168.9(5) . . . . ?
N2 C4 C5 N3 9.1(10) . . . . ?
C1 C2 C3 N2 174.6(7) . . . . ?
C1 C2 C3 C6 -3.8(11) . . . . ?
C2 N1 C14 C15 92.1(8) . . . . ?
C2 N1 C14 C19 -89.5(8) . . . . ?
C2 C3 C6 C7 178.8(7) . . . . ?
C3 N2 C4 C8 -4.3(11) . . . . ?
C3 N2 C4 C5 175.9(6) . . . . ?
C3 C6 C7 C8 -3.4(12) . . . . ?
C4 N2 C3 C2 -175.2(6) . . . . ?
C4 N2 C3 C6 3.2(12) . . . . ?
C6 C7 C8 C4 2.4(12) . . . . ?
C8 C4 C5 S1 11.4(11) . . . . ?
C8 C4 C5 N3 -170.6(8) . . . . ?
C14 N1 C2 C1 -4.0(11) . . . . ?
C14 N1 C2 C3 174.2(6) . . . . ?
C14 C15 C16 C17 1.5(10) . . . . ?
C14 C15 C20 C21 116.1(8) . . . . ?
C14 C15 C20 C22 -119.7(8) . . . . ?
C14 C19 C23 C24 -129.6(9) . . . . ?
C14 C19 C23 C25 100.5(11) . . . . ?
C14 C19 C23 C24A -94.1(19) . . . . ?
C14 C19 C23 C25A 144.7(15) . . . . ?
C15 C14 C19 C18 -1.9(10) . . . . ?
C15 C14 C19 C23 -179.3(7) . . . . ?
C15 C16 C17 C18 0.2(11) . . . . ?
C16 C15 C20 C21 -64.6(9) . . . . ?
C16 C15 C20 C22 59.7(9) . . . . ?
C16 C17 C18 C19 -2.9(12) . . . . ?
C17 C18 C19 C14 3.6(10) . . . . ?
C17 C18 C19 C23 -178.9(7) . . . . ?
C18 C19 C23 C24 53.0(11) . . . . ?
C18 C19 C23 C25 -76.9(12) . . . . ?
C18 C19 C23 C24A 88.6(19) . . . . ?
C18 C19 C23 C25A -32.7(17) . . . . ?
C19 C14 C15 C16 -0.6(10) . . . . ?
C19 C14 C15 C20 178.7(6) . . . . ?
C20 C15 C16 C17 -177.8(7) . . . . ?
S1 C9 C10 N3 -17.7(7) . . . . ?
S1 C9 C10 C11 103.8(6) . . . . ?
N3 C10 C11 C12 -168.9(6) . . . . ?
N3 C10 C11 C13 63.7(8) . . . . ?
C5 C4 C8 C7 -178.8(7) . . . . ?
C5 S1 C9 C10 13.4(6) . . . . ?
C5 N3 C10 C9 14.9(9) . . . . ?
C5 N3 C10 C11 -109.1(7) . . . . ?
C9 S1 C5 C4 172.2(6) . . . . ?
C9 S1 C5 N3 -5.7(7) . . . . ?
C9 C10 C11 C12 71.8(8) . . . . ?
C9 C10 C11 C13 -55.6(8) . . . . ?
C10 N3 C5 C4 177.0(6) . . . . ?
C10 N3 C5 S1 -4.9(9) . . . . ?
Co2 N4 C27 C26 -174.5(6) . . . . ?
Co2 N4 C27 C28 6.8(8) . . . . ?
Co2 N4 C39 C40 -93.0(7) . . . . ?
Co2 N4 C39 C44 85.1(8) . . . . ?
Co2 N5 C28 C27 -13.5(9) . . . . ?
Co2 N5 C28 C31 169.9(6) . . . . ?
Co2 N5 C29 C33 -168.7(7) . . . . ?
Co2 N5 C29 C30 15.5(12) . . . . ?
Co2 N5 C29 C30A -6.8(18) . . . . ?
Co2 N6 C30 C29 6.2(19) . . . . ?
Co2 N6 C30 S2 178.5(9) . . . . ?
Co2 N6 C35 C34 169.6(16) . . . . ?
Co2 N6 C35 C36 50(3) . . . . ?
Co2 N6A C30A C29 -23(5) . . . . ?
Co2 N6A C30A S2A 155(2) . . . . ?
Co2 N6A C35A C34A -142(3) . . . . ?
Co2 N6A C35A C36A 107(3) . . . . ?
N4 C27 C28 N5 3.6(10) . . . . ?
N4 C27 C28 C31 -180.0(8) . . . . ?
N4 C39 C40 C41 -178.4(6) . . . . ?
N4 C39 C40 C45 0.0(10) . . . . ?
N4 C39 C44 C43 -179.9(6) . . . . ?
N4 C39 C44 C48 2.7(10) . . . . ?
N5 C28 C31 C32 -0.5(12) . . . . ?
N5 C29 C33 C32 -1.5(13) . . . . ?
N5 C29 C30 S2 174.0(9) . . . . ?
N5 C29 C30 N6 -13.9(19) . . . . ?
N5 C29 C30A S2A -157(2) . . . . ?
N5 C29 C30A N6A 21(4) . . . . ?
C26 C27 C28 N5 -175.1(7) . . . . ?
C26 C27 C28 C31 1.2(12) . . . . ?
C27 N4 C39 C40 87.9(8) . . . . ?
C27 N4 C39 C44 -94.0(8) . . . . ?
C27 C28 C31 C32 -176.7(7) . . . . ?
C28 N5 C29 C33 3.9(13) . . . . ?
C28 N5 C29 C30 -172.0(10) . . . . ?
C28 N5 C29 C30A 165.7(16) . . . . ?
C28 C31 C32 C33 2.8(12) . . . . ?
C29 N5 C28 C27 173.9(7) . . . . ?
C29 N5 C28 C31 -2.8(12) . . . . ?
C31 C32 C33 C29 -1.8(12) . . . . ?
C33 C29 C30 S2 -1.9(18) . . . . ?
C33 C29 C30 N6 170.2(14) . . . . ?
C33 C29 C30A S2A 4(4) . . . . ?
C33 C29 C30A N6A -179(3) . . . . ?
C39 N4 C27 C26 4.7(11) . . . . ?
C39 N4 C27 C28 -174.0(7) . . . . ?
C39 C40 C41 C42 -2.7(10) . . . . ?
C39 C40 C45 C46 131.3(7) . . . . ?
C39 C40 C45 C47 -105.9(8) . . . . ?
C39 C44 C48 C49 -118.7(8) . . . . ?
C39 C44 C48 C50 119.9(8) . . . . ?
C40 C39 C44 C43 -1.9(10) . . . . ?
C40 C39 C44 C48 -179.3(6) . . . . ?
C40 C41 C42 C43 0.2(11) . . . . ?
C41 C40 C45 C46 -50.3(8) . . . . ?
C41 C40 C45 C47 72.4(8) . . . . ?
C41 C42 C43 C44 1.7(11) . . . . ?
C42 C43 C44 C39 -0.8(10) . . . . ?
C42 C43 C44 C48 176.6(7) . . . . ?
C43 C44 C48 C49 64.0(9) . . . . ?
C43 C44 C48 C50 -57.4(9) . . . . ?
C44 C39 C40 C41 3.6(10) . . . . ?
C44 C39 C40 C45 -178.0(6) . . . . ?
C45 C40 C41 C42 178.8(6) . . . . ?
S2 C34 C35 N6 29.7(19) . . . . ?
S2 C34 C35 C36 148.9(13) . . . . ?
N6 C35 C36 C37 -80(2) . . . . ?
N6 C35 C36 C38 152(2) . . . . ?
C30 C29 C33 C32 174.0(10) . . . . ?
C30 S2 C34 C35 -20.0(14) . . . . ?
C30 N6 C35 C34 -25(2) . . . . ?
C30 N6 C35 C36 -145.0(18) . . . . ?
C34 S2 C30 C29 178.8(14) . . . . ?
C34 S2 C30 N6 7.0(17) . . . . ?
C34 C35 C36 C37 158.7(16) . . . . ?
C34 C35 C36 C38 31(3) . . . . ?
C35 N6 C30 C29 -163.3(14) . . . . ?
C35 N6 C30 S2 9(2) . . . . ?
S2A C34A C35A N6A -18(3) . . . . ?
S2A C34A C35A C36A 80(2) . . . . ?
N6A C35A C36A C37A -123(2) . . . . ?
N6A C35A C36A C38A 79(3) . . . . ?
C30A C29 C33 C32 -159(2) . . . . ?
C30A S2A C34A C35A 12(3) . . . . ?
C30A N6A C35A C34A 19(5) . . . . ?
C30A N6A C35A C36A -92(4) . . . . ?
C34A S2A C30A C29 175(3) . . . . ?
C34A S2A C30A N6A -3(3) . . . . ?
C34A C35A C36A C37A 128(2) . . . . ?
C34A C35A C36A C38A -29(4) . . . . ?
C35A N6A C30A C29 173(3) . . . . ?
C35A N6A C30A S2A -9(5) . . . . ?

loop_
_twin_individual_id
_twin_individual_mass_fraction_refined
1 0.95583
2 0.04417
